data_2200682
loop_
_publ_author_name
'Ibrahim, Hasim'
'Bach, Thorsten'
'Harms, Klaus'

_publ_section_title
;
(+-)-(1RS,2SR)-1,2-Bis(2'-methyl-3'-oxo-cyclohex-1'-enyl)-1,2-diphenylethane
;
_journal_issue 12
_journal_name_full 'Acta Crystallographica Section E'
_journal_page_first o1145
_journal_page_last o1146
_journal_paper_doi 10.1107/S1600536801018384
_journal_volume 57
_journal_year 2001
_chemical_formula_moiety 'C28 H30 O2'
_chemical_formula_sum 'C28 H30 O2'
_chemical_formula_weight 398.52
_chemical_melting_point 230
_chemical_name_systematic
;
(+-)-(1RS,2SR)-1,2-Di(2'-methyl-3'-oxo-cyclohex-1'-enyl)-1,2-diphenylethan
;
_space_group_IT_number 14
_symmetry_cell_setting monoclinic
_symmetry_space_group_name_Hall '-P 2yn'
_symmetry_space_group_name_H-M 'P 1 21/n 1'
_audit_creation_method SHELXL-97
_cell_angle_alpha 90.00
_cell_angle_beta 112.740(6)
_cell_angle_gamma 90.00
_cell_formula_units_Z 2
_cell_length_a 10.8658(7)
_cell_length_b 9.4435(5)
_cell_length_c 11.7323(8)
_cell_measurement_reflns_used 25
_cell_measurement_temperature 213(2)
_cell_measurement_theta_max 46.222
_cell_measurement_theta_min 40.315
_cell_volume 1110.29(12)
_computing_cell_refinement 'CAD-4 EXPRESS'
_computing_data_collection 'CAD-4 EXPRESS (Enraf-Nonius, 1994)'
_computing_data_reduction 'XCAD4 (Harms, 1997)'
_computing_molecular_graphics 'SHELXTL (Sheldrick, 1996)'
_computing_publication_material SHELXTL
_computing_structure_refinement 'SHELXL97 (Sheldrick, 1997)'
_computing_structure_solution 'SHELXS97 (Sheldrick, 1997)'
_diffrn_ambient_temperature 213(2)
_diffrn_detector_area_resol_mean ?
_diffrn_measured_fraction_theta_full 1.000
_diffrn_measured_fraction_theta_max 1.000
_diffrn_measurement_device_type 'Enraf-Nonius CAD-4'
_diffrn_measurement_method \w
_diffrn_radiation_monochromator graphite
_diffrn_radiation_source 'fine-focus sealed tube'
_diffrn_radiation_type CuK\a
_diffrn_radiation_wavelength 1.54178
_diffrn_reflns_av_R_equivalents .0391
_diffrn_reflns_av_sigmaI/netI .0182
_diffrn_reflns_limit_h_max 13
_diffrn_reflns_limit_h_min 0
_diffrn_reflns_limit_k_max 0
_diffrn_reflns_limit_k_min -11
_diffrn_reflns_limit_l_max 13
_diffrn_reflns_limit_l_min -14
_diffrn_reflns_number 2229
_diffrn_reflns_theta_full 69.88
_diffrn_reflns_theta_max 69.88
_diffrn_reflns_theta_min 4.71
_diffrn_standards_decay_% 3
_diffrn_standards_interval_count ?
_diffrn_standards_interval_time 120
_diffrn_standards_number 2
_exptl_absorpt_coefficient_mu .566
_exptl_absorpt_correction_T_max .8951
_exptl_absorpt_correction_T_min .7649
_exptl_absorpt_correction_type psi-scan
_exptl_absorpt_process_details '(SHELXTL; Sheldrick, 1996)'
_exptl_crystal_colour colourless
_exptl_crystal_density_diffrn 1.192
_exptl_crystal_density_method 'not measured'
_exptl_crystal_description Prism
_exptl_crystal_F_000 428
_exptl_crystal_size_max .50
_exptl_crystal_size_mid .50
_exptl_crystal_size_min .20
_refine_diff_density_max .224
_refine_diff_density_min -.184
_refine_ls_extinction_coef .0092(16)
_refine_ls_extinction_method SHELXL
_refine_ls_goodness_of_fit_ref 1.072
_refine_ls_hydrogen_treatment mixed
_refine_ls_matrix_type full
_refine_ls_number_parameters 187
_refine_ls_number_reflns 2116
_refine_ls_number_restraints 0
_refine_ls_restrained_S_all 1.072
_refine_ls_R_factor_all .0643
_refine_ls_R_factor_gt .0580
_refine_ls_shift/su_max .000
_refine_ls_shift/su_mean .000
_refine_ls_structure_factor_coef Fsqd
_refine_ls_weighting_details 'calc w=1/[\s^2^(Fo^2^)+(0.0912P)^2^+0.2417P] where P=(Fo^2^+2Fc^2^)/3'
_refine_ls_weighting_scheme calc
_refine_ls_wR_factor_ref .1650
_reflns_number_gt 1794
_reflns_number_total 2116
_reflns_threshold_expression >2\s(I)
_cod_depositor_comments
;
The following automatic conversions were performed:
'_symmetry_cell_setting' value 'Monoclinic' changed to 'monoclinic'
according to '/home/saulius/struct/CIF-dictionaries/cif_core.dic'
dictionary named 'cif_core.dic' version 2.4.1 from 2010-06-29.

Automatic conversion script
Id: cif_fix_enum 1527 2010-12-29 10:47:43Z saulius 
;
_cod_original_sg_symbol_H-M 'P 21/n'
_cod_database_code 2200682

loop_
_symmetry_equiv_pos_as_xyz
'x, y, z'
'-x+1/2, y+1/2, -z+1/2'
'-x, -y, -z'
'x-1/2, -y-1/2, z-1/2'

loop_
_atom_site_label
_atom_site_fract_x
_atom_site_fract_y
_atom_site_fract_z
_atom_site_U_iso_or_equiv
_atom_site_adp_type
_atom_site_calc_flag
_atom_site_refinement_flags
_atom_site_occupancy
_atom_site_disorder_assembly
_atom_site_disorder_group
_atom_site_type_symbol
C1 -.01485(18) .41991(19) .98823(17) .0542(5) Uani d . 1 . . C
H1 .0295(19) .370(2) 1.0693(19) .056(5) Uiso d . 1 . . H
C1' .04892(18) .35902(19) .90364(16) .0535(5) Uani d . 1 . . C
C2' .12380(17) .24016(19) .93175(16) .0548(5) Uani d . 1 . . C
C3' .1894(2) .1909(2) .84903(18) .0634(5) Uani d . 1 . . C
C4' .1689(3) .2736(3) .7343(2) .0748(6) Uani d . 1 . . C
H4'A .241(3) .348(3) .761(3) .100(9) Uiso d . 1 . . H
H4'B .183(3) .206(3) .675(3) .101(9) Uiso d . 1 . . H
C5' .0344(2) .3460(3) .68447(19) .0666(6) Uani d . 1 . . C
H5'A -.039(2) .272(3) .656(2) .071(6) Uiso d . 1 . . H
H5'B .027(3) .405(3) .612(3) .085(7) Uiso d . 1 . . H
C6' .0206(2) .4386(2) .78447(17) .0588(5) Uani d . 1 . . C
H6'A -.072(2) .477(2) .7529(19) .059(5) Uiso d . 1 . . H
H6'B .082(2) .522(3) .802(2) .075(6) Uiso d . 1 . . H
C7' .1524(2) .1514(2) 1.04554(19) .0647(5) Uani d . 1 . . C
H7'1 .2021 .0678 1.0410 .071(6) Uiso calc PR .50 . . H
H7'2 .0690 .1231 1.0509 .071(6) Uiso calc PR .50 . . H
H7'3 .2045 .2061 1.1182 .071(6) Uiso calc PR .50 . . H
H7'4 .1150 .1969 1.0990 .071(6) Uiso calc PR .50 . . H
H7'5 .2481 .1416 1.0892 .071(6) Uiso calc PR .50 . . H
H7'6 .1126 .0585 1.0218 .071(6) Uiso calc PR .50 . . H
C1" -.16390(18) .3858(2) .93855(16) .0558(5) Uani d . 1 . . C
C2" -.2035(2) .2575(2) .97249(19) .0632(5) Uani d . 1 . . C
H2" -.133(2) .197(3) 1.032(2) .077(7) Uiso d . 1 . . H
C3" -.3358(2) .2183(3) .9293(2) .0718(6) Uani d . 1 . . C
H3" -.359(3) .122(3) .954(2) .092(8) Uiso d . 1 . . H
C4" -.4328(2) .3059(3) .8511(2) .0746(6) Uani d . 1 . . C
H4" -.526(3) .276(3) .820(2) .082(7) Uiso d . 1 . . H
C5" -.3961(2) .4339(3) .8167(2) .0760(6) Uani d . 1 . . C
H5" -.460(3) .496(3) .759(2) .086(7) Uiso d . 1 . . H
C6" -.2626(2) .4735(2) .85927(19) .0649(5) Uani d . 1 . . C
H6" -.237(2) .564(3) .833(2) .082(7) Uiso d . 1 . . H
O3' .26178(18) .08671(19) .87563(16) .0877(6) Uani d . 1 . . O

loop_
_atom_site_aniso_label
_atom_site_aniso_U_11
_atom_site_aniso_U_22
_atom_site_aniso_U_33
_atom_site_aniso_U_12
_atom_site_aniso_U_13
_atom_site_aniso_U_23
C1 .0585(10) .0504(10) .0457(9) .0044(7) .0115(7) .0014(7)
C1' .0557(10) .0500(9) .0468(9) -.0006(7) .0111(7) -.0009(7)
C2' .0547(9) .0509(10) .0491(9) .0010(7) .0094(7) -.0013(7)
C3' .0610(10) .0621(11) .0580(11) .0065(9) .0130(8) -.0025(9)
C4' .0815(15) .0804(16) .0663(13) .0173(12) .0328(11) .0059(11)
C5' .0766(13) .0692(13) .0504(10) .0081(10) .0205(9) .0012(9)
C6' .0658(12) .0557(11) .0488(10) .0057(9) .0154(8) .0030(8)
C7' .0704(12) .0545(11) .0604(11) .0088(9) .0156(9) .0075(9)
C1" .0601(10) .0558(10) .0458(9) -.0015(8) .0142(8) -.0061(8)
C2" .0684(12) .0602(11) .0557(10) -.0027(9) .0181(9) -.0034(9)
C3" .0752(13) .0727(14) .0666(12) -.0147(11) .0263(10) -.0140(11)
C4" .0603(12) .0816(15) .0762(14) -.0142(11) .0199(10) -.0247(12)
C5" .0642(12) .0752(15) .0714(13) .0079(11) .0074(10) -.0123(11)
C6" .0644(11) .0578(11) .0608(11) -.0003(9) .0112(9) -.0066(9)
O3' .0996(12) .0833(11) .0787(10) .0378(9) .0329(9) .0092(8)

loop_
_atom_type_symbol
_atom_type_description
_atom_type_scat_dispersion_real
_atom_type_scat_dispersion_imag
_atom_type_scat_source
C C .0181 .0091 'International Tables Vol C Tables 4.2.6.8 and 6.1.1.4'
H H .0000 .0000 'International Tables Vol C Tables 4.2.6.8 and 6.1.1.4'
O O .0492 .0322 'International Tables Vol C Tables 4.2.6.8 and 6.1.1.4'

loop_
_geom_angle_atom_site_label_1
_geom_angle_atom_site_label_2
_geom_angle_atom_site_label_3
_geom_angle_site_symmetry_1
_geom_angle_site_symmetry_3
_geom_angle
_geom_angle_publ_flag
C1' C1 C1" . . 110.69(14) ?
C1' C1 C1 . 3_567 111.61(19) y
C1" C1 C1 . 3_567 113.01(19) y
C1' C1 H1 . . 105.6(11) ?
C1" C1 H1 . . 108.3(11) ?
C1 C1 H1 3_567 . 107.3(12) ?
C2' C1' C6' . . 121.83(17) y
C2' C1' C1 . . 122.47(16) ?
C6' C1' C1 . . 115.69(15) ?
C1' C2' C3' . . 119.84(17) y
C1' C2' C7' . . 125.34(18) ?
C3' C2' C7' . . 114.79(16) ?
O3' C3' C2' . . 120.65(19) ?
O3' C3' C4' . . 120.5(2) ?
C2' C3' C4' . . 118.82(17) y
C3' C4' C5' . . 111.72(19) y
C3' C4' H4'A . . 104.7(17) ?
C5' C4' H4'A . . 108.8(17) ?
C3' C4' H4'B . . 106.5(17) ?
C5' C4' H4'B . . 113.7(17) ?
H4'A C4' H4'B . . 111(2) ?
C4' C5' C6' . . 109.34(18) y
C4' C5' H5'A . . 109.3(13) ?
C6' C5' H5'A . . 110.6(13) ?
C4' C5' H5'B . . 109.1(15) ?
C6' C5' H5'B . . 110.1(15) ?
H5'A C5' H5'B . . 108(2) ?
C1' C6' C5' . . 112.56(17) y
C1' C6' H6'A . . 109.9(12) ?
C5' C6' H6'A . . 108.0(12) ?
C1' C6' H6'B . . 108.8(13) ?
C5' C6' H6'B . . 110.5(14) ?
H6'A C6' H6'B . . 106.8(18) ?
C2' C7' H7'1 . . 109.5 ?
C2' C7' H7'2 . . 109.5 ?
H7'1 C7' H7'2 . . 109.5 ?
C2' C7' H7'3 . . 109.5 ?
H7'1 C7' H7'3 . . 109.5 ?
H7'2 C7' H7'3 . . 109.5 ?
C2' C7' H7'4 . . 109.5 ?
H7'1 C7' H7'4 . . 141.1 ?
H7'2 C7' H7'4 . . 56.3 ?
H7'3 C7' H7'4 . . 56.3 ?
C2' C7' H7'5 . . 109.5 ?
H7'1 C7' H7'5 . . 56.3 ?
H7'2 C7' H7'5 . . 141.1 ?
H7'3 C7' H7'5 . . 56.3 ?
H7'4 C7' H7'5 . . 109.5 ?
C2' C7' H7'6 . . 109.5 ?
H7'1 C7' H7'6 . . 56.3 ?
H7'2 C7' H7'6 . . 56.3 ?
H7'3 C7' H7'6 . . 141.1 ?
H7'4 C7' H7'6 . . 109.5 ?
H7'5 C7' H7'6 . . 109.5 ?
C6" C1" C2" . . 117.75(19) ?
C6" C1" C1 . . 124.02(18) ?
C2" C1" C1 . . 118.21(17) ?
C3" C2" C1" . . 121.5(2) ?
C3" C2" H2" . . 120.9(14) ?
C1" C2" H2" . . 117.6(14) ?
C4" C3" C2" . . 120.4(2) ?
C4" C3" H3" . . 121.0(16) ?
C2" C3" H3" . . 118.6(16) ?
C3" C4" C5" . . 119.3(2) ?
C3" C4" H4" . . 119.7(15) ?
C5" C4" H4" . . 121.0(15) ?
C4" C5" C6" . . 120.6(2) ?
C4" C5" H5" . . 122.2(16) ?
C6" C5" H5" . . 117.0(16) ?
C1" C6" C5" . . 120.6(2) ?
C1" C6" H6" . . 119.1(15) ?
C5" C6" H6" . . 120.4(14) ?

loop_
_geom_bond_atom_site_label_1
_geom_bond_atom_site_label_2
_geom_bond_site_symmetry_2
_geom_bond_distance
_geom_bond_publ_flag
C1 C1' . 1.525(3) y
C1 C1" . 1.529(3) ?
C1 C1 3_567 1.549(4) y
C1 H1 . 1.00(2) ?
C1' C2' . 1.350(3) y
C1' C6' . 1.511(3) y
C2' C3' . 1.484(3) y
C2' C7' . 1.503(3) ?
C3' O3' . 1.222(2) ?
C3' C4' . 1.496(3) y
C4' C5' . 1.511(3) y
C4' H4'A . 1.01(3) ?
C4' H4'B . .99(3) ?
C5' C6' . 1.516(3) y
C5' H5'A . 1.01(2) ?
C5' H5'B . 1.00(3) ?
C6' H6'A . 1.00(2) ?
C6' H6'B . 1.00(3) ?
C7' H7'1 . .9700 ?
C7' H7'2 . .9700 ?
C7' H7'3 . .9700 ?
C7' H7'4 . .9700 ?
C7' H7'5 . .9700 ?
C7' H7'6 . .9700 ?
C1" C6" . 1.389(3) ?
C1" C2" . 1.394(3) ?
C2" C3" . 1.378(3) ?
C2" H2" . .99(2) ?
C3" C4" . 1.374(4) ?
C3" H3" . 1.02(3) ?
C4" C5" . 1.381(4) ?
C4" H4" . .97(3) ?
C5" C6" . 1.391(3) ?
C5" H5" . .96(3) ?
C6" H6" . .99(3) ?

loop_
_geom_torsion_atom_site_label_1
_geom_torsion_atom_site_label_2
_geom_torsion_atom_site_label_3
_geom_torsion_atom_site_label_4
_geom_torsion_site_symmetry_1
_geom_torsion_site_symmetry_2
_geom_torsion_site_symmetry_3
_geom_torsion_site_symmetry_4
_geom_torsion
_geom_torsion_publ_flag
C1" C1 C1' C2' . . . . -103.0(2) ?
C1 C1 C1' C2' 3_567 . . . 130.2(2) ?
C1" C1 C1' C6' . . . . 75.7(2) ?
C1 C1 C1' C6' 3_567 . . . -51.1(2) ?
C6' C1' C2' C3' . . . . 4.8(3) ?
C1 C1' C2' C3' . . . . -176.53(16) ?
C6' C1' C2' C7' . . . . -177.46(18) ?
C1 C1' C2' C7' . . . . 1.2(3) ?
C1' C2' C3' O3' . . . . 177.09(19) ?
C7' C2' C3' O3' . . . . -.9(3) ?
C1' C2' C3' C4' . . . . -1.0(3) ?
C7' C2' C3' C4' . . . . -179.0(2) ?
O3' C3' C4' C5' . . . . 151.8(2) ?
C2' C3' C4' C5' . . . . -30.1(3) ?
C3' C4' C5' C6' . . . . 55.8(3) ?
C2' C1' C6' C5' . . . . 22.8(3) ?
C1 C1' C6' C5' . . . . -155.93(18) ?
C4' C5' C6' C1' . . . . -52.5(3) ?
C1' C1 C1" C6" . . . . -91.4(2) ?
C1 C1 C1" C6" 3_567 . . . 34.6(3) ?
C1' C1 C1" C2" . . . . 87.2(2) ?
C1 C1 C1" C2" 3_567 . . . -146.8(2) ?
C6" C1" C2" C3" . . . . .0(3) ?
C1 C1" C2" C3" . . . . -178.65(18) ?
C1" C2" C3" C4" . . . . -.1(3) ?
C2" C3" C4" C5" . . . . -.2(3) ?
C3" C4" C5" C6" . . . . .7(3) ?
C2" C1" C6" C5" . . . . .5(3) ?
C1 C1" C6" C5" . . . . 179.07(18) ?
C4" C5" C6" C1" . . . . -.9(3) ?
